data_1524673
loop_
_publ_author_name
'Khan, Y.'
'Murty, B.V.R.'
'Schubert, K.'

_publ_section_title
;
 Ueber die Struktur der Mischung Pt - Cu - Zn
;
_journal_name_full 'Journal of the Less-Common Metals'
_journal_page_first 293
_journal_page_last 303
_journal_volume 21
_journal_year 1970
_chemical_formula_sum 'Cu3.2 Pt1.6 Zn5.2'
_chemical_name_systematic '(Cu3.2 Zn4.8) (Pt1.6 Zn0.4)'
_space_group_IT_number 123
_symmetry_space_group_name_Hall '-P 4 2'
_symmetry_space_group_name_H-M 'P 4/m m m'
_cell_angle_alpha 90
_cell_angle_beta 90
_cell_angle_gamma 90
_cell_formula_units_Z 4
_cell_length_a 3.77
_cell_length_b 3.77
_cell_length_c 38.5
_cell_volume 547.197
_citation_journal_id_ASTM JCOMAH
_cod_data_source_file Khan_JCOMAH_1970_1602.cif
_cod_data_source_block Cu3.2Pt1.6Zn5.2
_cod_original_cell_volume 547.1967
_cod_database_code 1524673

loop_
_symmetry_equiv_pos_as_xyz
x,y,z
-y,x,z
-x,-y,z
y,-x,z
x,-y,-z
y,x,-z
-x,y,-z
-y,-x,-z
-x,-y,-z
y,-x,-z
x,y,-z
-y,x,-z
-x,y,z
-y,-x,z
x,-y,z
y,x,z

loop_
_atom_site_label
_atom_site_type_symbol
_atom_site_fract_x
_atom_site_fract_y
_atom_site_fract_z
_atom_site_occupancy
_atom_site_U_iso_or_equiv
Zn13 Zn 0 0.5 0.05 0.6 0.0
Cu8 Cu 0 0 0.2 0.4 0.0
Pt1 Pt 0 0 0 0.8 0.0
Zn14 Zn 0 0.5 0.15 0.6 0.0
Pt4 Pt 0.5 0.5 0.5 0.8 0.0
Cu12 Cu 0.5 0.5 0.4 0.4 0.0
Zn1 Zn 0 0 0 0.2 0.0
Cu16 Cu 0 0.5 0.35 0.4 0.0
Zn10 Zn 0.5 0.5 0.2 0.2 0.0
Zn4 Zn 0.5 0.5 0.5 0.2 0.0
Cu11 Cu 0.5 0.5 0.3 0.4 0.0
Cu7 Cu 0 0 0.1 0.4 0.0
Cu14 Cu 0 0.5 0.15 0.4 0.0
Cu13 Cu 0 0.5 0.05 0.4 0.0
Zn15 Zn 0 0.5 0.25 0.6 0.0
Zn3 Zn 0.5 0.5 0 0.6 0.0
Pt6 Pt 0 0 0.4 0.8 0.0
Zn17 Zn 0 0.5 0.45 0.6 0.0
Cu2 Cu 0 0 0.5 0.4 0.0
Cu9 Cu 0.5 0.5 0.1 0.4 0.0
Zn12 Zn 0.5 0.5 0.4 0.6 0.0
Cu15 Cu 0 0.5 0.25 0.4 0.0
Zn9 Zn 0.5 0.5 0.1 0.6 0.0
Pt10 Pt 0.5 0.5 0.2 0.8 0.0
Pt5 Pt 0 0 0.3 0.8 0.0
Zn5 Zn 0 0 0.3 0.2 0.0
Zn6 Zn 0 0 0.4 0.2 0.0
Cu3 Cu 0.5 0.5 0 0.4 0.0
Cu17 Cu 0 0.5 0.45 0.4 0.0
Zn2 Zn 0 0 0.5 0.6 0.0
Zn11 Zn 0.5 0.5 0.3 0.6 0.0
Zn8 Zn 0 0 0.2 0.6 0.0
Zn16 Zn 0 0.5 0.35 0.6 0.0
Zn7 Zn 0 0 0.1 0.6 0.0
